data_2019431
loop_
_publ_author_name
'Makongo, Julien P. A.'
'Bobev, Svilen'

_publ_section_title
;
 The series <i>RE</i>~5~Li~2~Sn~7~ (<i>RE</i> = Ce, Pr, Nd, Sm) revisited:
 crystal structure of <i>RE</i>~5~Li~2{-~<i>x</i>}Sn~7+<i>x~</i> [0
 {\/leq} <i>x</i> {\/leq} 0.03(1)]
;
_journal_coeditor_code KU3114
_journal_issue 1
_journal_name_full 'Acta Crystallographica Section C'
_journal_page_first 2
_journal_page_last 6
_journal_paper_doi 10.1107/S2053229613029604
_journal_volume 70
_journal_year 2014
_chemical_formula_iupac 'Sm5 Li2 Sn7'
_chemical_formula_moiety 'Sm5 Li2 Sn7'
_chemical_formula_sum 'Li2 Sm5 Sn7'
_chemical_formula_weight 1596.46
_chemical_name_systematic
;
Pentasamarium dilithium heptastannide
;
_space_group_IT_number 19
_symmetry_cell_setting orthorhombic
_symmetry_space_group_name_Hall 'P 2ac 2ab'
_symmetry_space_group_name_H-M 'P 21 21 21'
_atom_sites_solution_primary direct
_atom_sites_solution_secondary difmap
_audit_creation_method SHELXL-97
_cell_angle_alpha 90.00
_cell_angle_beta 90.00
_cell_angle_gamma 90.00
_cell_formula_units_Z 4
_cell_length_a 6.1666(19)
_cell_length_b 13.556(4)
_cell_length_c 17.141(5)
_cell_measurement_reflns_used 1016
_cell_measurement_temperature 200(2)
_cell_measurement_theta_max 27.90
_cell_measurement_theta_min 3.01
_cell_volume 1432.9(7)
_computing_cell_refinement 'SMART (Bruker, 2002)'
_computing_data_collection 'SMART (Bruker, 2002)'
_computing_data_reduction 'SAINT (Bruker, 2002)'
_computing_molecular_graphics 'DIAMOND (Brandenburg, 2006)'
_computing_publication_material 'SHELXTL (Sheldrick, 2008)'
_computing_structure_refinement 'SHELXL97 (Sheldrick, 2008)'
_computing_structure_solution 'SIR92 (Altomare <i>et al.</i>, 1999)'
_diffrn_ambient_temperature 200(2)
_diffrn_measured_fraction_theta_full 1.000
_diffrn_measured_fraction_theta_max 1.000
_diffrn_measurement_device_type 'Bruker SMART APEX CCD'
_diffrn_measurement_method \w
_diffrn_radiation_monochromator graphite
_diffrn_radiation_source 'fine-focus sealed tube'
_diffrn_radiation_type MoK\a
_diffrn_radiation_wavelength 0.71073
_diffrn_reflns_av_R_equivalents 0.0530
_diffrn_reflns_av_sigmaI/netI 0.0367
_diffrn_reflns_limit_h_max 8
_diffrn_reflns_limit_h_min -8
_diffrn_reflns_limit_k_max 17
_diffrn_reflns_limit_k_min -17
_diffrn_reflns_limit_l_max 22
_diffrn_reflns_limit_l_min -22
_diffrn_reflns_number 18643
_diffrn_reflns_theta_full 27.49
_diffrn_reflns_theta_max 27.49
_diffrn_reflns_theta_min 1.92
_exptl_absorpt_coefficient_mu 32.039
_exptl_absorpt_correction_T_max 0.5667
_exptl_absorpt_correction_T_min 0.2193
_exptl_absorpt_correction_type multi-scan
_exptl_absorpt_process_details '(SADABS; Sheldrick, 2008)'
_exptl_crystal_colour silver
_exptl_crystal_density_diffrn 7.400
_exptl_crystal_density_method 'not measured'
_exptl_crystal_description irregular
_exptl_crystal_F_000 2664
_exptl_crystal_size_max 0.07
_exptl_crystal_size_mid 0.05
_exptl_crystal_size_min 0.02
_refine_diff_density_max 0.959
_refine_diff_density_min -0.948
_refine_ls_abs_structure_details 'Flack (1983), 1376 Friedel pairs'
_refine_ls_abs_structure_Flack 0.01(2)
_refine_ls_extinction_method none
_refine_ls_goodness_of_fit_ref 0.978
_refine_ls_matrix_type full
_refine_ls_number_parameters 118
_refine_ls_number_reflns 3285
_refine_ls_number_restraints 0
_refine_ls_restrained_S_all 0.978
_refine_ls_R_factor_all 0.0295
_refine_ls_R_factor_gt 0.0233
_refine_ls_shift/su_max 0.001
_refine_ls_shift/su_mean 0.000
_refine_ls_structure_factor_coef Fsqd
_refine_ls_weighting_details 'calc w=1/[\s^2^(Fo^2^)+(0.0137P)^2^] where P=(Fo^2^+2Fc^2^)/3'
_refine_ls_weighting_scheme calc
_refine_ls_wR_factor_gt 0.0396
_refine_ls_wR_factor_ref 0.0406
_reflns_number_gt 2878
_reflns_number_total 3285
_reflns_threshold_expression >2sigma(I)
_cod_data_source_file ku3114sup1.cif
_cod_data_source_block Sm5Li2Sn7
_cod_original_cell_volume 1432.9(8)
_cod_database_code 2019431

loop_
_symmetry_equiv_pos_as_xyz
'x, y, z'
'-x+1/2, -y, z+1/2'
'-x, y+1/2, -z+1/2'
'x+1/2, -y+1/2, -z'

loop_
_atom_site_type_symbol
_atom_site_label
_atom_site_fract_x
_atom_site_fract_y
_atom_site_fract_z
_atom_site_U_iso_or_equiv
_atom_site_adp_type
_atom_site_calc_flag
_atom_site_occupancy
_atom_site_symmetry_multiplicity
Sm Sm1 0.85420(10) 0.50111(4) 0.73602(3) 0.01096(11) Uani d 1 1
Sm Sm2 0.64470(10) 0.81972(4) 0.45991(3) 0.01062(11) Uani d 1 1
Sm Sm3 0.63809(10) 0.82368(4) 0.78233(3) 0.01179(11) Uani d 1 1
Sm Sm4 0.35845(11) 0.99786(4) 0.98207(3) 0.01089(11) Uani d 1 1
Sm Sm5 0.34996(8) 0.57583(3) 0.87661(3) 0.01109(9) Uani d 1 1
Sn Sn1 0.90783(9) 0.87926(4) 0.62108(5) 0.01069(14) Uani d 1 1
Sn Sn2 0.86031(11) 0.65055(4) 0.87675(4) 0.01157(12) Uani d 1 1
Sn Sn3 0.86166(13) 0.93724(5) 0.93510(4) 0.01200(15) Uani d 1 1
Sn Sn4 0.84894(14) 0.94367(5) 0.31161(4) 0.01203(15) Uani d 1 1
Sn Sn5 0.79840(10) 0.30948(5) 0.62858(5) 0.01299(14) Uani d 1 1
Sn Sn6 0.67620(10) 0.68656(4) 0.62160(5) 0.01192(13) Uani d 1 1
Sn Sn7 0.38952(10) 0.87367(4) 0.62099(5) 0.01084(14) Uani d 1 1
Li Li1 0.890(2) 0.2313(11) 0.7711(8) 0.003(3) Uiso d 1 1
Li Li2 0.576(3) 0.7693(12) 0.9799(8) 0.005(4) Uiso d 1 1

loop_
_atom_site_aniso_label
_atom_site_aniso_U_11
_atom_site_aniso_U_22
_atom_site_aniso_U_33
_atom_site_aniso_U_12
_atom_site_aniso_U_13
_atom_site_aniso_U_23
Sm1 0.0090(3) 0.0119(3) 0.0120(2) 0.0002(3) -0.0001(2) -0.0005(2)
Sm2 0.0096(3) 0.0120(2) 0.0103(2) 0.0000(3) 0.0000(2) 0.0004(2)
Sm3 0.0105(3) 0.0134(3) 0.0115(2) -0.0005(3) -0.0001(2) 0.0005(2)
Sm4 0.0096(3) 0.0123(3) 0.0108(2) 0.0001(3) -0.0007(2) 0.0005(2)
Sm5 0.0098(2) 0.0115(2) 0.0119(2) 0.0000(2) 0.0000(3) 0.0000(2)
Sn1 0.0092(3) 0.0115(3) 0.0113(3) -0.0003(2) 0.0004(3) -0.0004(4)
Sn2 0.0104(3) 0.0130(3) 0.0113(3) 0.0004(3) -0.0002(5) 0.0005(3)
Sn3 0.0094(4) 0.0150(3) 0.0116(3) 0.0008(4) 0.0001(3) -0.0006(3)
Sn4 0.0101(4) 0.0144(3) 0.0116(3) -0.0001(4) -0.0008(3) 0.0015(3)
Sn5 0.0135(3) 0.0121(3) 0.0134(3) 0.0000(2) 0.0015(3) -0.0002(4)
Sn6 0.0124(3) 0.0111(3) 0.0123(3) -0.0007(3) 0.0019(4) 0.0002(4)
Sn7 0.0094(3) 0.0125(3) 0.0107(3) 0.0000(3) -0.0010(4) -0.0001(4)

loop_
_atom_type_symbol
_atom_type_description
_atom_type_scat_dispersion_real
_atom_type_scat_dispersion_imag
_atom_type_scat_source
Li Li -0.0003 0.0001 'International Tables Vol C Tables 4.2.6.8 and 6.1.1.4'
Sn Sn -0.6537 1.4246 'International Tables Vol C Tables 4.2.6.8 and 6.1.1.4'
Sm Sm -0.1638 3.4418 'International Tables Vol C Tables 4.2.6.8 and 6.1.1.4'

loop_
_geom_angle_atom_site_label_1
_geom_angle_atom_site_label_2
_geom_angle_atom_site_label_3
_geom_angle_site_symmetry_1
_geom_angle_site_symmetry_3
_geom_angle
Sn2 Sm1 Sn5 . . 164.40(3)
Sn2 Sm1 Sn4 . 4_566 91.90(2)
Sn5 Sm1 Sn4 . 4_566 98.24(2)
Sn2 Sm1 Sn1 . 3_746 75.41(3)
Sn5 Sm1 Sn1 . 3_746 93.93(3)
Sn4 Sm1 Sn1 4_566 3_746 83.35(3)
Sn2 Sm1 Sn4 . 4_466 93.14(2)
Sn5 Sm1 Sn4 . 4_466 86.58(2)
Sn4 Sm1 Sn4 4_566 4_466 140.47(3)
Sn1 Sm1 Sn4 3_746 4_466 135.71(2)
Sn2 Sm1 Sn7 . 3_646 77.12(3)
Sn5 Sm1 Sn7 . 3_646 87.38(3)
Sn4 Sm1 Sn7 4_566 3_646 136.37(2)
Sn1 Sm1 Sn7 3_746 3_646 53.05(2)
Sn4 Sm1 Sn7 4_466 3_646 82.81(3)
Sn2 Sm1 Sn6 . . 88.27(3)
Sn5 Sm1 Sn6 . . 103.61(3)
Sn4 Sm1 Sn6 4_566 . 89.30(2)
Sn1 Sm1 Sn6 3_746 . 161.80(2)
Sn4 Sm1 Sn6 4_466 . 51.751(18)
Sn7 Sm1 Sn6 3_646 . 131.54(3)
Sn2 Sm1 Li1 . 3_756 56.5(2)
Sn5 Sm1 Li1 . 3_756 138.8(2)
Sn4 Sm1 Li1 4_566 3_756 50.4(3)
Sn1 Sm1 Li1 3_746 3_756 105.8(2)
Sn4 Sm1 Li1 4_466 3_756 102.4(2)
Sn7 Sm1 Li1 3_646 3_756 133.4(2)
Sn6 Sm1 Li1 . 3_756 57.4(2)
Sn2 Sm1 Sn3 . 3_746 142.12(3)
Sn5 Sm1 Sn3 . 3_746 51.37(2)
Sn4 Sm1 Sn3 4_566 3_746 51.69(2)
Sn1 Sm1 Sn3 3_746 3_746 105.89(3)
Sn4 Sm1 Sn3 4_466 3_746 108.57(3)
Sn7 Sm1 Sn3 3_646 3_746 134.77(3)
Sn6 Sm1 Sn3 . 3_746 82.01(3)
Li1 Sm1 Sn3 3_756 3_746 88.1(2)
Sn2 Sm1 Li1 . . 120.6(2)
Sn5 Sm1 Li1 . . 45.6(2)
Sn4 Sm1 Li1 4_566 . 102.2(2)
Sn1 Sm1 Li1 3_746 . 50.2(2)
Sn4 Sm1 Li1 4_466 . 108.6(2)
Sn7 Sm1 Li1 3_646 . 53.2(2)
Sn6 Sm1 Li1 . . 148.0(2)
Li1 Sm1 Li1 3_756 . 149.02(9)
Sn3 Sm1 Li1 3_746 . 82.1(2)
Sn2 Sm1 Sm3 . 3_646 117.99(2)
Sn5 Sm1 Sm3 . 3_646 50.765(19)
Sn4 Sm1 Sm3 4_566 3_646 148.95(2)
Sn1 Sm1 Sm3 3_746 3_646 95.61(2)
Sn4 Sm1 Sm3 4_466 3_646 51.98(2)
Sn7 Sm1 Sm3 3_646 3_646 52.43(2)
Sn6 Sm1 Sm3 . 3_646 99.21(3)
Li1 Sm1 Sm3 3_756 3_646 154.3(2)
Sn3 Sm1 Sm3 3_746 3_646 99.73(2)
Li1 Sm1 Sm3 . 3_646 56.6(2)
Sn2 Sm1 Sm3 . 3_746 116.22(2)
Sn5 Sm1 Sm3 . 3_746 63.04(2)
Sn4 Sm1 Sm3 4_566 3_746 51.47(2)
Sn1 Sm1 Sm3 3_746 3_746 53.36(2)
Sn4 Sm1 Sm3 4_466 3_746 149.62(2)
Sn7 Sm1 Sm3 3_646 3_746 95.71(2)
Sn6 Sm1 Sm3 . 3_746 131.60(2)
Li1 Sm1 Sm3 3_756 3_746 100.5(3)
Sn3 Sm1 Sm3 3_746 3_746 52.539(18)
Li1 Sm1 Sm3 . 3_746 50.8(2)
Sm3 Sm1 Sm3 3_646 3_746 103.60(3)
Sn6 Sm2 Sn7 4_466 . 86.57(3)
Sn6 Sm2 Sn4 4_466 . 91.24(3)
Sn7 Sm2 Sn4 . . 136.28(3)
Sn6 Sm2 Sn1 4_466 . 144.33(3)
Sn7 Sm2 Sn1 . . 58.28(3)
Sn4 Sm2 Sn1 . . 109.42(3)
Sn6 Sm2 Sn6 4_466 . 113.73(3)
Sn7 Sm2 Sn6 . . 56.10(2)
Sn4 Sm2 Sn6 . . 154.18(3)
Sn1 Sm2 Sn6 . . 53.48(2)
Sn6 Sm2 Li1 4_466 2_664 60.7(3)
Sn7 Sm2 Li1 . 2_664 147.3(3)
Sn4 Sm2 Li1 . 2_664 51.6(3)
Sn1 Sm2 Li1 . 2_664 154.0(3)
Sn6 Sm2 Li1 . 2_664 135.0(3)
Sn6 Sm2 Sn3 4_466 2_674 87.70(2)
Sn7 Sm2 Sn3 . 2_674 83.12(2)
Sn4 Sm2 Sn3 . 2_674 53.161(19)
Sn1 Sm2 Sn3 . 2_674 82.56(2)
Sn6 Sm2 Sn3 . 2_674 130.40(2)
Li1 Sm2 Sn3 2_664 2_674 94.7(3)
Sn6 Sm2 Sn7 4_466 4_566 101.89(3)
Sn7 Sm2 Sn7 . 4_566 138.452(18)
Sn4 Sm2 Sn7 . 4_566 84.66(3)
Sn1 Sm2 Sn7 . 4_566 108.55(3)
Sn6 Sm2 Sn7 . 4_566 83.85(3)
Li1 Sm2 Sn7 2_664 4_566 57.2(3)
Sn3 Sm2 Sn7 2_674 4_566 137.16(3)
Sn6 Sm2 Sn1 4_466 4_466 53.77(2)
Sn7 Sm2 Sn1 . 4_466 108.63(3)
Sn4 Sm2 Sn1 . 4_466 104.84(3)
Sn1 Sm2 Sn1 . 4_466 138.897(18)
Sn6 Sm2 Sn1 . 4_466 86.21(3)
Li1 Sm2 Sn1 2_664 4_466 53.3(3)
Sn3 Sm2 Sn1 2_674 4_466 137.44(3)
Sn7 Sm2 Sn1 4_566 4_466 52.69(2)
Sn6 Sm2 Sn6 4_466 4_566 131.02(3)
Sn7 Sm2 Sn6 . 4_566 141.36(2)
Sn4 Sm2 Sn6 . 4_566 50.11(2)
Sn1 Sm2 Sn6 . 4_566 83.22(3)
Sn6 Sm2 Sn6 . 4_566 105.13(3)
Li1 Sm2 Sn6 2_664 4_566 70.9(3)
Sn3 Sm2 Sn6 2_674 4_566 89.10(2)
Sn7 Sm2 Sn6 4_566 4_566 53.174(19)
Sn1 Sm2 Sn6 4_466 4_566 102.60(2)
Sn6 Sm2 Sm2 4_466 4_466 54.86(2)
Sn7 Sm2 Sm2 . 4_466 54.849(19)
Sn4 Sm2 Sm2 . 4_466 145.82(2)
Sn1 Sm2 Sm2 . 4_466 102.34(3)
Sn6 Sm2 Sm2 . 4_466 58.90(2)
Li1 Sm2 Sm2 2_664 4_466 101.1(3)
Sn3 Sm2 Sm2 2_674 4_466 121.37(2)
Sn7 Sm2 Sm2 4_566 4_466 97.16(3)
Sn1 Sm2 Sm2 4_466 4_466 53.80(2)
Sn6 Sm2 Sm2 4_566 4_466 149.37(3)
Sn6 Sm2 Sm2 4_466 4_566 149.19(3)
Sn7 Sm2 Sm2 . 4_566 101.15(3)
Sn4 Sm2 Sm2 . 4_566 102.62(3)
Sn1 Sm2 Sm2 . 4_566 55.316(19)
Sn6 Sm2 Sm2 . 4_566 52.41(2)
Li1 Sm2 Sm2 2_664 4_566 107.2(3)
Sn3 Sm2 Sm2 2_674 4_566 122.64(2)
Sn7 Sm2 Sm2 4_566 4_566 53.25(2)
Sn1 Sm2 Sm2 4_466 4_566 95.78(3)
Sn6 Sm2 Sm2 4_566 4_566 52.75(2)
Sm2 Sm2 Sm2 4_466 4_566 105.68(3)
Sn5 Sm3 Sn2 3_656 . 94.47(3)
Sn5 Sm3 Sn4 3_656 2_675 90.32(2)
Sn2 Sm3 Sn4 . 2_675 129.89(3)
Sn5 Sm3 Sn7 3_656 . 91.30(3)
Sn2 Sm3 Sn7 . . 142.98(2)
Sn4 Sm3 Sn7 2_675 . 86.52(2)
Sn5 Sm3 Li1 3_656 3_756 151.5(3)
Sn2 Sm3 Li1 . 3_756 58.5(2)
Sn4 Sm3 Li1 2_675 3_756 113.4(3)
Sn7 Sm3 Li1 . 3_756 105.1(2)
Sn5 Sm3 Sn1 3_656 . 149.42(3)
Sn2 Sm3 Sn1 . . 112.22(3)
Sn4 Sm3 Sn1 2_675 . 83.91(2)
Sn7 Sm3 Sn1 . . 58.45(3)
Li1 Sm3 Sn1 3_756 . 54.0(2)
Sn5 Sm3 Sn6 3_656 . 115.71(3)
Sn2 Sm3 Sn6 . . 88.77(3)
Sn4 Sm3 Sn6 2_675 . 132.76(2)
Sn7 Sm3 Sn6 . . 56.16(2)
Li1 Sm3 Sn6 3_756 . 59.7(2)
Sn1 Sm3 Sn6 . . 53.24(2)
Sn5 Sm3 Sn3 3_656 . 90.04(3)
Sn2 Sm3 Sn3 . . 76.21(3)
Sn4 Sm3 Sn3 2_675 . 53.894(19)
Sn7 Sm3 Sn3 . . 140.40(3)
Li1 Sm3 Sn3 3_756 . 91.6(3)
Sn1 Sm3 Sn3 . . 110.03(3)
Sn6 Sm3 Sn3 . . 151.34(3)
Sn5 Sm3 Li2 3_656 . 54.1(3)
Sn2 Sm3 Li2 . . 52.7(3)
Sn4 Sm3 Li2 2_675 . 93.4(3)
Sn7 Sm3 Li2 . . 145.3(3)
Li1 Sm3 Li2 3_756 . 106.7(4)
Sn1 Sm3 Li2 . . 156.0(3)
Sn6 Sm3 Li2 . . 133.9(3)
Sn3 Sm3 Li2 . . 51.7(3)
Sn5 Sm3 Li1 3_656 3_656 47.1(2)
Sn2 Sm3 Li1 . 3_656 105.3(2)
Sn4 Sm3 Li1 2_675 3_656 113.9(2)
Sn7 Sm3 Li1 . 3_656 55.1(2)
Li1 Sm3 Li1 3_756 3_656 126.5(4)
Sn1 Sm3 Li1 . 3_656 108.7(2)
Sn6 Sm3 Li1 . 3_656 70.1(2)
Sn3 Sm3 Li1 . 3_656 137.1(2)
Li2 Sm3 Li1 . 3_656 94.2(4)
Sn5 Sm3 Sm1 3_656 3_656 53.14(2)
Sn2 Sm3 Sm1 . 3_656 147.05(2)
Sn4 Sm3 Sm1 2_675 3_656 54.63(2)
Sn7 Sm3 Sm1 . 3_656 55.302(18)
Li1 Sm3 Sm1 3_756 3_656 154.4(2)
Sn1 Sm3 Sm1 . 3_656 100.60(2)
Sn6 Sm3 Sm1 . 3_656 109.48(2)
Sn3 Sm3 Sm1 . 3_656 95.78(2)
Li2 Sm3 Sm1 . 3_656 97.1(3)
Li1 Sm3 Sm1 3_656 3_656 59.3(2)
Sn5 Sm3 Sm1 3_656 3_756 139.73(2)
Sn2 Sm3 Sm1 . 3_756 98.56(3)
Sn4 Sm3 Sm1 2_675 3_756 52.63(2)
Sn7 Sm3 Sm1 . 3_756 100.34(2)
Li1 Sm3 Sm1 3_756 3_756 60.7(3)
Sn1 Sm3 Sm1 . 3_756 53.036(18)
Sn6 Sm3 Sm1 . 3_756 102.56(2)
Sn3 Sm3 Sm1 . 3_756 57.00(2)
Li2 Sm3 Sm1 . 3_756 107.0(3)
Li1 Sm3 Sm1 3_656 3_756 154.7(2)
Sm1 Sm3 Sm1 3_656 3_756 103.60(3)
Sn6 Sm4 Sn2 3_656 4_467 164.10(3)
Sn6 Sm4 Sn1 3_656 2_675 91.59(3)
Sn2 Sm4 Sn1 4_467 2_675 76.22(3)
Sn6 Sm4 Sn3 3_656 1_455 90.10(2)
Sn2 Sm4 Sn3 4_467 1_455 91.84(2)
Sn1 Sm4 Sn3 2_675 1_455 136.50(3)
Sn6 Sm4 Sn3 3_656 . 97.42(2)
Sn2 Sm4 Sn3 4_467 . 91.43(2)
Sn1 Sm4 Sn3 2_675 . 83.66(3)
Sn3 Sm4 Sn3 1_455 . 139.07(3)
Sn6 Sm4 Sn7 3_656 2_575 86.96(3)
Sn2 Sm4 Sn7 4_467 2_575 77.62(3)
Sn1 Sm4 Sn7 2_675 2_575 53.78(2)
Sn3 Sm4 Sn7 1_455 2_575 82.94(3)
Sn3 Sm4 Sn7 . 2_575 137.39(2)
Sn6 Sm4 Sn5 3_656 3_656 106.54(3)
Sn2 Sm4 Sn5 4_467 3_656 87.06(3)
Sn1 Sm4 Sn5 2_675 3_656 160.46(2)
Sn3 Sm4 Sn5 1_455 3_656 52.729(18)
Sn3 Sm4 Sn5 . 3_656 86.75(2)
Sn7 Sm4 Sn5 2_575 3_656 132.65(3)
Sn6 Sm4 Li2 3_656 . 140.6(3)
Sn2 Sm4 Li2 4_467 . 54.6(2)
Sn1 Sm4 Li2 2_675 . 107.6(3)
Sn3 Sm4 Li2 1_455 . 98.0(3)
Sn3 Sm4 Li2 . . 52.9(3)
Sn7 Sm4 Li2 2_575 . 132.2(2)
Sn5 Sm4 Li2 3_656 . 53.4(3)
Sn6 Sm4 Sn4 3_656 2_675 51.60(2)
Sn2 Sm4 Sn4 4_467 2_675 141.21(3)
Sn1 Sm4 Sn4 2_675 2_675 105.42(3)
Sn3 Sm4 Sn4 1_455 2_675 109.38(3)
Sn3 Sm4 Sn4 . 2_675 51.254(19)
Sn7 Sm4 Sn4 2_575 2_675 135.39(3)
Sn5 Sm4 Sn4 3_656 2_675 81.30(3)
Li2 Sm4 Sn4 . 2_675 89.6(3)
Sn6 Sm4 Sm2 3_656 2_675 59.08(2)
Sn2 Sm4 Sm2 4_467 2_675 118.08(2)
Sn1 Sm4 Sm2 2_675 2_675 53.53(2)
Sn3 Sm4 Sm2 1_455 2_675 149.15(2)
Sn3 Sm4 Sm2 . 2_675 53.53(2)
Sn7 Sm4 Sm2 2_575 2_675 95.60(2)
Sn5 Sm4 Sm2 3_656 2_675 130.60(2)
Li2 Sm4 Sm2 . 2_675 105.4(3)
Sn4 Sm4 Sm2 2_675 2_675 51.919(18)
Sn6 Sm4 Sm1 3_656 3_656 55.33(2)
Sn2 Sm4 Sm1 4_467 3_656 137.21(2)
Sn1 Sm4 Sm1 2_675 3_656 146.53(2)
Sn3 Sm4 Sm1 1_455 3_656 57.371(16)
Sn3 Sm4 Sm1 . 3_656 94.79(2)
Sn7 Sm4 Sm1 2_575 3_656 121.20(3)
Sn5 Sm4 Sm1 3_656 3_656 51.24(2)
Li2 Sm4 Sm1 . 3_656 97.5(2)
Sn4 Sm4 Sm1 2_675 3_656 52.03(2)
Sm2 Sm4 Sm1 2_675 3_656 99.137(16)
Sn6 Sm4 Sm2 3_656 2_575 51.984(19)
Sn2 Sm4 Sm2 4_467 2_575 118.21(2)
Sn1 Sm4 Sm2 2_675 2_575 95.58(2)
Sn3 Sm4 Sm2 1_455 2_575 53.39(2)
Sn3 Sm4 Sm2 . 2_575 149.40(2)
Sn7 Sm4 Sm2 2_575 2_575 52.04(2)
Sn5 Sm4 Sm2 3_656 2_575 101.29(3)
Li2 Sm4 Sm2 . 2_575 151.3(3)
Sn4 Sm4 Sm2 2_675 2_575 100.37(2)
Sm2 Sm4 Sm2 2_675 2_575 101.88(3)
Sm1 Sm4 Sm2 3_656 2_575 69.237(14)
Sn1 Sm5 Sn7 3_646 3_646 61.19(3)
Sn1 Sm5 Sn2 3_646 1_455 77.73(3)
Sn7 Sm5 Sn2 3_646 1_455 138.92(2)
Sn1 Sm5 Sn3 3_646 4_467 87.23(2)
Sn7 Sm5 Sn3 3_646 4_467 85.90(2)
Sn2 Sm5 Sn3 1_455 4_467 92.17(2)
Sn1 Sm5 Sn4 3_646 4_466 86.65(2)
Sn7 Sm5 Sn4 3_646 4_466 86.76(2)
Sn2 Sm5 Sn4 1_455 4_466 91.42(2)
Sn3 Sm5 Sn4 4_467 4_466 172.09(2)
Sn1 Sm5 Sn5 3_646 3_656 133.07(3)
Sn7 Sm5 Sn5 3_646 3_656 165.71(2)
Sn2 Sm5 Sn5 1_455 3_656 55.360(16)
Sn3 Sm5 Sn5 4_467 3_656 94.92(2)
Sn4 Sm5 Sn5 4_466 3_656 92.92(2)
Sn1 Sm5 Sn2 3_646 . 138.65(2)
Sn7 Sm5 Sn2 3_646 . 77.46(3)
Sn2 Sm5 Sn2 1_455 . 143.61(3)
Sn3 Sm5 Sn2 4_467 . 89.70(2)
Sn4 Sm5 Sn2 4_466 . 91.58(2)
Sn5 Sm5 Sn2 3_656 . 88.27(2)
Sn1 Sm5 Li2 3_646 . 148.4(2)
Sn7 Sm5 Li2 3_646 . 116.4(3)
Sn2 Sm5 Li2 1_455 . 98.1(3)
Sn3 Sm5 Li2 4_467 . 61.4(2)
Sn4 Sm5 Li2 4_466 . 125.0(2)
Sn5 Sm5 Li2 3_656 . 52.9(3)
Sn2 Sm5 Li2 . . 52.0(3)
Sn1 Sm5 Li1 3_646 3_656 107.5(2)
Sn7 Sm5 Li1 3_646 3_656 136.0(2)
Sn2 Sm5 Li1 1_455 3_656 55.0(2)
Sn3 Sm5 Li1 4_467 3_656 137.8(2)
Sn4 Sm5 Li1 4_466 3_656 49.3(2)
Sn5 Sm5 Li1 3_656 3_656 46.1(2)
Sn2 Sm5 Li1 . 3_656 102.2(2)
Li2 Sm5 Li1 . 3_656 94.7(4)
Sn1 Sm5 Li2 3_646 4_467 104.4(2)
Sn7 Sm5 Li2 3_646 4_467 136.2(2)
Sn2 Sm5 Li2 1_455 4_467 51.5(2)
Sn3 Sm5 Li2 4_467 4_467 50.9(2)
Sn4 Sm5 Li2 4_466 4_467 135.9(2)
Sn5 Sm5 Li2 3_656 4_467 48.5(2)
Sn2 Sm5 Li2 . 4_467 105.3(3)
Li2 Sm5 Li2 . 4_467 53.49(12)
Li1 Sm5 Li2 3_656 4_467 87.0(3)
Sn1 Sm5 Sm4 3_646 4_467 52.455(18)
Sn7 Sm5 Sm4 3_646 4_467 99.19(2)
Sn2 Sm5 Sm4 1_455 4_467 50.33(2)
Sn3 Sm5 Sm4 4_467 4_467 53.11(2)
Sn4 Sm5 Sm4 4_466 4_467 125.50(3)
Sn5 Sm5 Sm4 3_656 4_467 92.63(2)
Sn2 Sm5 Sm4 . 4_467 142.76(3)
Li2 Sm5 Sm4 . 4_467 100.6(3)
Li1 Sm5 Sm4 3_656 4_467 105.0(2)
Li2 Sm5 Sm4 4_467 4_467 52.1(2)
Sn1 Sm5 Sm1 3_646 1_455 53.277(18)
Sn7 Sm5 Sm1 3_646 1_455 100.07(2)
Sn2 Sm5 Sm1 1_455 1_455 50.21(2)
Sn3 Sm5 Sm1 4_467 1_455 126.96(2)
Sn4 Sm5 Sm1 4_466 1_455 51.74(2)
Sn5 Sm5 Sm1 3_656 1_455 90.85(2)
Sn2 Sm5 Sm1 . 1_455 143.23(3)
Li2 Sm5 Sm1 . 1_455 143.5(3)
Li1 Sm5 Sm1 3_656 1_455 54.2(2)
Li2 Sm5 Sm1 4_467 1_455 101.3(3)
Sm4 Sm5 Sm1 4_467 1_455 74.01(3)
Sn7 Sn1 Sn6 1_655 . 117.21(3)
Sn7 Sn1 Li1 1_655 3_756 64.4(3)
Sn6 Sn1 Li1 . 3_756 67.1(3)
Sn7 Sn1 Sm5 1_655 3_656 122.28(3)
Sn6 Sn1 Sm5 . 3_656 120.50(3)
Li1 Sn1 Sm5 3_756 3_656 141.2(3)
Sn7 Sn1 Sn7 1_655 . 177.18(3)
Sn6 Sn1 Sn7 . . 59.97(2)
Li1 Sn1 Sn7 3_756 . 113.6(3)
Sm5 Sn1 Sn7 3_656 . 60.54(2)
Sn7 Sn1 Sm4 1_655 2_674 64.45(3)
Sn6 Sn1 Sm4 . 2_674 131.73(3)
Li1 Sn1 Sm4 3_756 2_674 127.7(3)
Sm5 Sn1 Sm4 3_656 2_674 78.23(3)
Sn7 Sn1 Sm4 . 2_674 117.12(3)
Sn7 Sn1 Sm1 1_655 3_756 64.43(3)
Sn6 Sn1 Sm1 . 3_756 130.58(3)
Li1 Sn1 Sm1 3_756 3_756 72.1(3)
Sm5 Sn1 Sm1 3_656 3_756 77.79(3)
Sn7 Sn1 Sm1 . 3_756 117.19(3)
Sm4 Sn1 Sm1 2_674 3_756 95.20(3)
Sn7 Sn1 Sm2 1_655 . 118.97(4)
Sn6 Sn1 Sm2 . . 63.42(2)
Li1 Sn1 Sm2 3_756 . 123.8(3)
Sm5 Sn1 Sm2 3_656 . 88.22(2)
Sn7 Sn1 Sm2 . . 60.19(3)
Sm4 Sn1 Sm2 2_674 . 74.31(3)
Sm1 Sn1 Sm2 3_756 . 164.09(2)
Sn7 Sn1 Sm3 1_655 . 119.77(4)
Sn6 Sn1 Sm3 . . 63.71(2)
Li1 Sn1 Sm3 3_756 . 62.7(3)
Sm5 Sn1 Sm3 3_656 . 85.84(2)
Sn7 Sn1 Sm3 . . 59.54(3)
Sm4 Sn1 Sm3 2_674 . 162.26(3)
Sm1 Sn1 Sm3 3_756 . 73.60(3)
Sm2 Sn1 Sm3 . . 113.29(3)
Sn7 Sn1 Sm2 1_655 4_566 62.98(2)
Sn6 Sn1 Sm2 . 4_566 60.43(3)
Li1 Sn1 Sm2 3_756 4_566 62.5(3)
Sm5 Sn1 Sm2 3_656 4_566 156.27(3)
Sn7 Sn1 Sm2 . 4_566 114.49(3)
Sm4 Sn1 Sm2 2_674 4_566 85.17(3)
Sm1 Sn1 Sm2 3_756 4_566 120.95(3)
Sm2 Sn1 Sm2 . 4_566 70.89(2)
Sm3 Sn1 Sm2 . 4_566 112.31(3)
Li2 Sn2 Li2 . 4_567 64.96(13)
Li2 Sn2 Sn5 . 3_756 92.5(3)
Li2 Sn2 Sn5 4_567 3_756 57.0(3)
Li2 Sn2 Sm4 . 4_567 83.5(3)
Li2 Sn2 Sm4 4_567 4_567 66.6(3)
Sn5 Sn2 Sm4 3_756 4_567 118.88(3)
Li2 Sn2 Sm1 . . 143.0(3)
Li2 Sn2 Sm1 4_567 . 150.0(3)
Sn5 Sn2 Sm1 3_756 . 116.42(3)
Sm4 Sn2 Sm1 4_567 . 100.23(3)
Li2 Sn2 Li1 . 3_756 125.3(5)
Li2 Sn2 Li1 4_567 3_756 108.4(3)
Sn5 Sn2 Li1 3_756 3_756 52.3(3)
Sm4 Sn2 Li1 4_567 3_756 147.1(3)
Sm1 Sn2 Li1 . 3_756 67.3(3)
Li2 Sn2 Sm3 . . 69.3(3)
Li2 Sn2 Sm3 4_567 . 110.0(3)
Sn5 Sn2 Sm3 3_756 . 75.91(3)
Sm4 Sn2 Sm3 4_567 . 150.02(3)
Sm1 Sn2 Sm3 . . 94.60(3)
Li1 Sn2 Sm3 3_756 . 62.8(3)
Li2 Sn2 Sm5 . 1_655 137.2(3)
Li2 Sn2 Sm5 4_567 1_655 72.3(3)
Sn5 Sn2 Sm5 3_756 1_655 64.23(3)
Sm4 Sn2 Sm5 4_567 1_655 78.51(2)
Sm1 Sn2 Sm5 . 1_655 78.83(2)
Li1 Sn2 Sm5 3_756 1_655 69.4(3)
Sm3 Sn2 Sm5 . 1_655 130.26(3)
Li2 Sn2 Sm5 . . 66.6(3)
Li2 Sn2 Sm5 4_567 . 122.2(3)
Sn5 Sn2 Sm5 3_756 . 152.12(3)
Sm4 Sn2 Sm5 4_567 . 78.53(2)
Sm1 Sn2 Sm5 . . 77.94(2)
Li1 Sn2 Sm5 3_756 . 124.7(3)
Sm3 Sn2 Sm5 . . 79.31(3)
Sm5 Sn2 Sm5 1_655 . 143.61(3)
Sn5 Sn3 Sn4 3_756 2_675 111.69(3)
Sn5 Sn3 Li2 3_756 . 93.9(3)
Sn4 Sn3 Li2 2_675 . 109.9(3)
Sn5 Sn3 Sm5 3_756 4_567 110.82(3)
Sn4 Sn3 Sm5 2_675 4_567 137.18(3)
Li2 Sn3 Sm5 . 4_567 71.8(3)
Sn5 Sn3 Sm4 3_756 1_655 64.55(3)
Sn4 Sn3 Sm4 2_675 1_655 116.70(3)
Li2 Sn3 Sm4 . 1_655 133.0(3)
Sm5 Sn3 Sm4 4_567 1_655 77.82(2)
Sn5 Sn3 Sm4 3_756 . 155.26(3)
Sn4 Sn3 Sm4 2_675 . 68.12(2)
Li2 Sn3 Sm4 . . 64.7(3)
Sm5 Sn3 Sm4 4_567 . 75.51(2)
Sm4 Sn3 Sm4 1_655 . 139.07(3)
Sn5 Sn3 Sm2 3_756 2_675 129.96(3)
Sn4 Sn3 Sm2 2_675 2_675 62.98(2)
Li2 Sn3 Sm2 . 2_675 135.9(3)
Sm5 Sn3 Sm2 4_567 2_675 85.774(19)
Sm4 Sn3 Sm2 1_655 2_675 74.37(2)
Sm4 Sn3 Sm2 . 2_675 73.23(2)
Sn5 Sn3 Sm3 3_756 . 74.36(3)
Sn4 Sn3 Sm3 2_675 . 60.62(3)
Li2 Sn3 Sm3 . . 66.7(3)
Sm5 Sn3 Sm3 4_567 . 138.52(3)
Sm4 Sn3 Sm3 1_655 . 134.10(3)
Sm4 Sn3 Sm3 . . 85.30(3)
Sm2 Sn3 Sm3 2_675 . 123.59(3)
Sn5 Sn3 Sm1 3_756 3_756 58.64(3)
Sn4 Sn3 Sm1 2_675 3_756 59.29(3)
Li2 Sn3 Sm1 . 3_756 134.1(3)
Sm5 Sn3 Sm1 4_567 3_756 148.79(3)
Sm4 Sn3 Sm1 1_655 3_756 71.19(3)
Sm4 Sn3 Sm1 . 3_756 127.41(3)
Sm2 Sn3 Sm1 2_675 3_756 82.46(2)
Sm3 Sn3 Sm1 . 3_756 70.46(3)
Li1 Sn4 Sn6 2_664 4_566 87.2(3)
Li1 Sn4 Sn3 2_664 2_674 113.4(3)
Sn6 Sn4 Sn3 4_566 2_674 110.67(3)
Li1 Sn4 Sm3 2_664 2_674 142.0(3)
Sn6 Sn4 Sm3 4_566 2_674 129.96(3)
Sn3 Sn4 Sm3 2_674 2_674 65.49(2)
Li1 Sn4 Sm5 2_664 4_566 72.1(3)
Sn6 Sn4 Sm5 4_566 4_566 109.91(3)
Sn3 Sn4 Sm5 2_674 4_566 139.25(3)
Sm3 Sn4 Sm5 2_674 4_566 85.64(2)
Li1 Sn4 Sm1 2_664 4_466 69.4(3)
Sn6 Sn4 Sm1 4_566 4_466 152.76(3)
Sn3 Sn4 Sm1 2_674 4_466 69.02(2)
Sm3 Sn4 Sm1 2_674 4_466 75.90(2)
Sm5 Sn4 Sm1 4_566 4_466 76.70(2)
Li1 Sn4 Sm2 2_664 . 64.6(3)
Sn6 Sn4 Sm2 4_566 . 69.70(3)
Sn3 Sn4 Sm2 2_674 . 63.86(3)
Sm3 Sn4 Sm2 2_674 . 129.33(3)
Sm5 Sn4 Sm2 4_566 . 136.68(3)
Sm1 Sn4 Sm2 4_466 . 87.27(3)
Li1 Sn4 Sm1 2_664 4_566 127.6(3)
Sn6 Sn4 Sm1 4_566 4_566 65.28(3)
Sn3 Sn4 Sm1 2_674 4_566 117.79(3)
Sm3 Sn4 Sm1 2_674 4_566 73.39(2)
Sm5 Sn4 Sm1 4_566 4_566 76.74(2)
Sm1 Sn4 Sm1 4_466 4_566 140.48(3)
Sm2 Sn4 Sm1 . 4_566 131.73(3)
Li1 Sn4 Sm4 2_664 2_674 130.4(3)
Sn6 Sn4 Sm4 4_566 2_674 57.06(2)
Sn3 Sn4 Sm4 2_674 2_674 60.62(3)
Sm3 Sn4 Sm4 2_674 2_674 84.00(2)
Sm5 Sn4 Sm4 4_566 2_674 147.53(3)
Sm1 Sn4 Sm4 4_466 2_674 129.64(3)
Sm2 Sn4 Sm4 . 2_674 70.79(3)
Sm1 Sn4 Sm4 4_566 2_674 70.81(3)
Li1 Sn5 Li2 . 2_664 126.6(4)
Li1 Sn5 Sn3 . 3_746 114.6(3)
Li2 Sn5 Sn3 2_664 3_746 72.3(3)
Li1 Sn5 Li2 . 3_646 130.0(5)
Li2 Sn5 Li2 2_664 3_646 65.91(18)
Sn3 Sn5 Li2 3_746 3_646 115.2(3)
Li1 Sn5 Sn2 . 3_746 66.6(3)
Li2 Sn5 Sn2 2_664 3_746 61.2(3)
Sn3 Sn5 Sn2 3_746 3_746 84.93(3)
Li2 Sn5 Sn2 3_646 3_746 112.8(3)
Li1 Sn5 Sm3 . 3_646 76.3(3)
Li2 Sn5 Sm3 2_664 3_646 134.0(3)
Sn3 Sn5 Sm3 3_746 3_646 140.16(3)
Li2 Sn5 Sm3 3_646 3_646 69.5(3)
Sn2 Sn5 Sm3 3_746 3_646 131.73(3)
Li1 Sn5 Sm1 . . 77.1(3)
Li2 Sn5 Sm1 2_664 . 141.6(3)
Sn3 Sn5 Sm1 3_746 . 70.00(3)
Li2 Sn5 Sm1 3_646 . 125.7(3)
Sn2 Sn5 Sm1 3_746 . 121.49(3)
Sm3 Sn5 Sm1 3_646 . 76.10(2)
Li1 Sn5 Sm5 . 3_646 73.0(3)
Li2 Sn5 Sm5 2_664 3_646 72.2(3)
Sn3 Sn5 Sm5 3_746 3_646 139.12(3)
Li2 Sn5 Sm5 3_646 3_646 66.2(3)
Sn2 Sn5 Sm5 3_746 3_646 60.41(3)
Sm3 Sn5 Sm5 3_646 3_646 80.33(2)
Sm1 Sn5 Sm5 . 3_646 145.51(3)
Li1 Sn5 Sm4 . 3_646 150.6(3)
Li2 Sn5 Sm4 2_664 3_646 81.8(3)
Sn3 Sn5 Sm4 3_746 3_646 62.72(3)
Li2 Sn5 Sm4 3_646 3_646 64.2(3)
Sn2 Sn5 Sm4 3_746 3_646 137.32(3)
Sm3 Sn5 Sm4 3_646 3_646 88.90(2)
Sm1 Sn5 Sm4 . 3_646 74.71(3)
Sm5 Sn5 Sm4 3_646 3_646 129.91(3)
Sn4 Sn6 Sn1 4_466 . 149.84(3)
Sn4 Sn6 Sn7 4_466 . 95.87(3)
Sn1 Sn6 Sn7 . . 63.54(3)
Sn4 Sn6 Sm4 4_466 3_646 71.33(3)
Sn1 Sn6 Sm4 . 3_646 138.59(3)
Sn7 Sn6 Sm4 . 3_646 129.13(3)
Sn4 Sn6 Sm2 4_466 4_566 141.06(3)
Sn1 Sn6 Sm2 . 4_566 65.81(2)
Sn7 Sn6 Sm2 . 4_566 122.33(3)
Sm4 Sn6 Sm2 3_646 4_566 78.00(2)
Sn4 Sn6 Li1 4_466 3_756 116.9(2)
Sn1 Sn6 Li1 . 3_756 56.8(3)
Sn7 Sn6 Li1 . 3_756 108.3(3)
Sm4 Sn6 Li1 3_646 3_756 121.5(3)
Sm2 Sn6 Li1 4_566 3_756 61.2(3)
Sn4 Sn6 Sm2 4_466 . 128.15(3)
Sn1 Sn6 Sm2 . . 63.10(3)
Sn7 Sn6 Sm2 . . 61.10(2)
Sm4 Sn6 Sm2 3_646 . 88.06(3)
Sm2 Sn6 Sm2 4_566 . 72.73(2)
Li1 Sn6 Sm2 3_756 . 114.4(3)
Sn4 Sn6 Sm3 4_466 . 87.96(3)
Sn1 Sn6 Sm3 . . 63.05(3)
Sn7 Sn6 Sm3 . . 60.31(2)
Sm4 Sn6 Sm3 3_646 . 157.36(3)
Sm2 Sn6 Sm3 4_566 . 115.99(3)
Li1 Sn6 Sm3 3_756 . 59.6(3)
Sm2 Sn6 Sm3 . . 112.56(3)
Sn4 Sn6 Sm1 4_466 . 62.97(3)
Sn1 Sn6 Sm1 . . 119.98(3)
Sn7 Sn6 Sm1 . . 143.10(3)
Sm4 Sn6 Sm1 3_646 . 75.08(3)
Sm2 Sn6 Sm1 4_566 . 86.58(2)
Li1 Sn6 Sm1 3_756 . 63.2(3)
Sm2 Sn6 Sm1 . . 155.75(3)
Sm3 Sn6 Sm1 . . 87.59(3)
Sn4 Sn6 Sm2 4_466 4_466 60.19(3)
Sn1 Sn6 Sm2 . 4_466 117.45(3)
Sn7 Sn6 Sm2 . 4_466 59.50(2)
Sm4 Sn6 Sm2 3_646 4_466 72.20(2)
Sm2 Sn6 Sm2 4_566 4_466 131.02(3)
Li1 Sn6 Sm2 3_756 4_466 165.4(3)
Sm2 Sn6 Sm2 . 4_466 68.355(19)
Sm3 Sn6 Sm2 . 4_466 105.82(2)
Sm1 Sn6 Sm2 . 4_466 120.63(2)
Sn1 Sn7 Sn6 1_455 . 126.34(3)
Sn1 Sn7 Sm5 1_455 3_656 118.91(3)
Sn6 Sn7 Sm5 . 3_656 114.74(3)
Sn1 Sn7 Li1 1_455 3_656 58.2(3)
Sn6 Sn7 Li1 . 3_656 79.1(3)
Sm5 Sn7 Li1 3_656 3_656 142.2(3)
Sn1 Sn7 Sn1 1_455 . 177.18(3)
Sn6 Sn7 Sn1 . . 56.48(2)
Sm5 Sn7 Sn1 3_656 . 58.26(2)
Li1 Sn7 Sn1 3_656 . 123.8(3)
Sn1 Sn7 Sm3 1_455 . 118.61(4)
Sn6 Sn7 Sm3 . . 63.52(2)
Sm5 Sn7 Sm3 3_656 . 85.99(2)
Li1 Sn7 Sm3 3_656 . 68.4(3)
Sn1 Sn7 Sm3 . . 62.01(3)
Sn1 Sn7 Sm2 1_455 . 119.24(4)
Sn6 Sn7 Sm2 . . 62.80(2)
Sm5 Sn7 Sm2 3_656 . 87.73(2)
Li1 Sn7 Sm2 3_656 . 128.2(3)
Sn1 Sn7 Sm2 . . 61.53(3)
Sm3 Sn7 Sm2 . . 116.64(3)
Sn1 Sn7 Sm4 1_455 2_574 61.77(2)
Sn6 Sn7 Sm4 . 2_574 134.07(3)
Sm5 Sn7 Sm4 3_656 2_574 77.87(3)
Li1 Sn7 Sm4 3_656 2_574 119.0(3)
Sn1 Sn7 Sm4 . 2_574 116.61(3)
Sm3 Sn7 Sm4 . 2_574 160.19(3)
Sm2 Sn7 Sm4 . 2_574 74.50(3)
Sn1 Sn7 Sm2 1_455 4_466 64.33(2)
Sn6 Sn7 Sm2 . 4_466 67.33(3)
Sm5 Sn7 Sm2 3_656 4_466 156.11(3)
Li1 Sn7 Sm2 3_656 4_466 61.2(3)
Sn1 Sn7 Sm2 . 4_466 118.19(3)
Sm3 Sn7 Sm2 . 4_466 113.98(3)
Sm2 Sn7 Sm2 . 4_466 71.90(2)
Sm4 Sn7 Sm2 2_574 4_466 84.57(3)
Sn1 Sn7 Sm1 1_455 3_656 62.52(2)
Sn6 Sn7 Sm1 . 3_656 132.56(3)
Sm5 Sn7 Sm1 3_656 3_656 76.87(3)
Li1 Sn7 Sm1 3_656 3_656 69.2(3)
Sn1 Sn7 Sm1 . 3_656 115.81(3)
Sm3 Sn7 Sm1 . 3_656 72.27(3)
Sm2 Sn7 Sm1 . 3_656 161.88(3)
Sm4 Sn7 Sm1 2_574 3_656 92.72(3)
Sm2 Sn7 Sm1 4_466 3_656 120.46(3)
Sn5 Li1 Sn4 . 2_665 115.5(5)
Sn5 Li1 Sn1 . 3_746 112.3(5)
Sn4 Li1 Sn1 2_665 3_746 128.0(5)
Sn5 Li1 Sn2 . 3_746 61.1(3)
Sn4 Li1 Sn2 2_665 3_746 99.1(4)
Sn1 Li1 Sn2 3_746 3_746 121.6(5)
Sn5 Li1 Sn7 . 3_646 100.0(4)
Sn4 Li1 Sn7 2_665 3_646 94.7(4)
Sn1 Li1 Sn7 3_746 3_646 57.4(3)
Sn2 Li1 Sn7 3_746 3_646 160.1(5)
Sn5 Li1 Sm3 . 3_746 77.7(4)
Sn4 Li1 Sm3 2_665 3_746 146.3(5)
Sn1 Li1 Sm3 3_746 3_746 63.3(3)
Sn2 Li1 Sm3 3_746 3_746 58.6(3)
Sn7 Li1 Sm3 3_646 3_746 114.2(4)
Sn5 Li1 Sn6 . 3_746 137.7(5)
Sn4 Li1 Sn6 2_665 3_746 97.4(4)
Sn1 Li1 Sn6 3_746 3_746 56.2(3)
Sn2 Li1 Sn6 3_746 3_746 89.4(4)
Sn7 Li1 Sn6 3_646 3_746 103.1(4)
Sm3 Li1 Sn6 3_746 3_746 60.7(3)
Sn5 Li1 Sm2 . 2_665 160.6(6)
Sn4 Li1 Sm2 2_665 2_665 63.9(3)
Sn1 Li1 Sm2 3_746 2_665 64.2(3)
Sn2 Li1 Sm2 3_746 2_665 137.9(5)
Sn7 Li1 Sm2 3_646 2_665 61.6(3)
Sm3 Li1 Sm2 3_746 2_665 114.1(4)
Sn6 Li1 Sm2 3_746 2_665 58.0(2)
Sn5 Li1 Sm1 . 3_746 114.2(4)
Sn4 Li1 Sm1 2_665 3_746 60.3(3)
Sn1 Li1 Sm1 3_746 3_746 115.5(4)
Sn2 Li1 Sm1 3_746 3_746 56.2(2)
Sn7 Li1 Sm1 3_646 3_746 143.7(5)
Sm3 Li1 Sm1 3_746 3_746 86.1(3)
Sn6 Li1 Sm1 3_746 3_746 59.4(2)
Sm2 Li1 Sm1 2_665 3_746 82.9(3)
Sn5 Li1 Sm3 . 3_646 56.6(3)
Sn4 Li1 Sm3 2_665 3_646 83.4(4)
Sn1 Li1 Sm3 3_746 3_646 107.4(4)
Sn2 Li1 Sm3 3_746 3_646 110.9(4)
Sn7 Li1 Sm3 3_646 3_646 56.5(2)
Sm3 Li1 Sm3 3_746 3_646 126.5(4)
Sn6 Li1 Sm3 3_746 3_646 159.4(5)
Sm2 Li1 Sm3 2_665 3_646 105.2(4)
Sm1 Li1 Sm3 3_746 3_646 135.0(4)
Sn5 Li1 Sm5 . 3_646 60.8(3)
Sn4 Li1 Sm5 2_665 3_646 58.5(3)
Sn1 Li1 Sm5 3_746 3_646 173.1(5)
Sn2 Li1 Sm5 3_746 3_646 55.6(2)
Sn7 Li1 Sm5 3_646 3_646 122.6(5)
Sm3 Li1 Sm5 3_746 3_646 112.9(4)
Sn6 Li1 Sm5 3_746 3_646 128.0(4)
Sm2 Li1 Sm5 2_665 3_646 122.4(4)
Sm1 Li1 Sm5 3_746 3_646 68.9(3)
Sm3 Li1 Sm5 3_646 3_646 69.8(3)
Sn5 Li1 Sm1 . . 57.2(3)
Sn4 Li1 Sm1 2_665 . 145.1(5)
Sn1 Li1 Sm1 3_746 . 57.7(2)
Sn2 Li1 Sm1 3_746 . 103.9(4)
Sn7 Li1 Sm1 3_646 . 57.6(2)
Sm3 Li1 Sm1 3_746 . 68.5(3)
Sn6 Li1 Sm1 3_746 . 108.6(4)
Sm2 Li1 Sm1 2_665 . 111.1(4)
Sm1 Li1 Sm1 3_746 . 154.2(5)
Sm3 Li1 Sm1 3_646 . 64.1(2)
Sm5 Li1 Sm1 3_646 . 115.9(4)
Sn5 Li2 Sn2 2_665 . 99.6(5)
Sn5 Li2 Sn3 2_665 . 110.7(5)
Sn2 Li2 Sn3 . . 84.9(4)
Sn5 Li2 Sn2 2_665 4_467 61.7(3)
Sn2 Li2 Sn2 . 4_467 161.4(6)
Sn3 Li2 Sn2 . 4_467 101.3(5)
Sn5 Li2 Sn5 2_665 3_656 145.3(6)
Sn2 Li2 Sn5 . 3_656 100.6(4)
Sn3 Li2 Sn5 . 3_656 99.0(4)
Sn2 Li2 Sn5 4_467 3_656 95.8(4)
Sn5 Li2 Li2 2_665 4_567 59.2(5)
Sn2 Li2 Li2 . 4_567 58.0(4)
Sn3 Li2 Li2 . 4_567 67.1(4)
Sn2 Li2 Li2 4_467 4_567 108.0(7)
Sn5 Li2 Li2 3_656 4_567 154.1(7)
Sn5 Li2 Li2 2_665 4_467 90.5(7)
Sn2 Li2 Li2 . 4_467 127.6(8)
Sn3 Li2 Li2 . 4_467 138.6(8)
Sn2 Li2 Li2 4_467 4_467 57.0(5)
Sn5 Li2 Li2 3_656 4_467 54.9(3)
Li2 Li2 Li2 4_567 4_467 148.6(10)
Sn5 Li2 Sm4 2_665 . 116.0(5)
Sn2 Li2 Sm4 . . 137.7(5)
Sn3 Li2 Sm4 . . 62.4(3)
Sn2 Li2 Sm4 4_467 . 58.8(3)
Sn5 Li2 Sm4 3_656 . 62.4(3)
Li2 Li2 Sm4 4_567 . 122.0(7)
Li2 Li2 Sm4 4_467 . 76.4(5)
Sn5 Li2 Sm5 2_665 . 106.3(5)
Sn2 Li2 Sm5 . . 61.4(3)
Sn3 Li2 Sm5 . . 133.3(5)
Sn2 Li2 Sm5 4_467 . 121.1(5)
Sn5 Li2 Sm5 3_656 . 60.8(3)
Li2 Li2 Sm5 4_567 . 112.0(7)
Li2 Li2 Sm5 4_467 . 66.3(5)
Sm4 Li2 Sm5 . . 122.8(5)
Sn5 Li2 Sm3 2_665 . 155.7(6)
Sn2 Li2 Sm3 . . 58.0(3)
Sn3 Li2 Sm3 . . 61.5(3)
Sn2 Li2 Sm3 4_467 . 140.2(5)
Sn5 Li2 Sm3 3_656 . 56.4(2)
Li2 Li2 Sm3 4_567 . 97.9(5)
Li2 Li2 Sm3 4_467 . 110.5(6)
Sm4 Li2 Sm3 . . 82.0(3)
Sm5 Li2 Sm3 . . 73.0(3)
Sn5 Li2 Sm5 2_665 4_567 59.3(3)
Sn2 Li2 Sm5 . 4_567 116.1(5)
Sn3 Li2 Sm5 . 4_567 57.3(3)
Sn2 Li2 Sm5 4_467 4_567 56.2(2)
Sn5 Li2 Sm5 3_656 4_567 131.8(5)
Li2 Li2 Sm5 4_567 4_567 60.2(5)
Li2 Li2 Sm5 4_467 4_567 113.2(7)
Sm4 Li2 Sm5 . 4_567 69.4(3)
Sm5 Li2 Sm5 . 4_567 165.5(5)
Sm3 Li2 Sm5 . 4_567 118.8(4)

loop_
_geom_bond_atom_site_label_1
_geom_bond_atom_site_label_2
_geom_bond_site_symmetry_2
_geom_bond_distance
Sm1 Sn2 . 3.1503(11)
Sm1 Sn5 . 3.2030(11)
Sm1 Sn4 4_566 3.2457(14)
Sm1 Sn1 3_746 3.2987(11)
Sm1 Sn4 4_466 3.3068(14)
Sm1 Sn7 3_646 3.3541(11)
Sm1 Sn6 . 3.3722(11)
Sm1 Li1 3_756 3.498(15)
Sm1 Sn3 3_746 3.5248(12)
Sm1 Li1 . 3.713(15)
Sm1 Sm3 3_646 3.8859(12)
Sm1 Sm3 3_746 3.9606(12)
Sm2 Sn6 4_466 3.2104(12)
Sm2 Sn7 . 3.2611(12)
Sm2 Sn4 . 3.2972(11)
Sm2 Sn1 . 3.3040(12)
Sm2 Sn6 . 3.3133(12)
Sm2 Li1 2_664 3.317(14)
Sm2 Sn3 2_674 3.3224(13)
Sm2 Sn7 4_566 3.3280(11)
Sm2 Sn1 4_466 3.3670(11)
Sm2 Sn6 4_566 3.5640(13)
Sm2 Sm2 4_466 3.8689(10)
Sm2 Sm2 4_566 3.8689(10)
Sm3 Sn5 3_656 3.1007(12)
Sm3 Sn2 . 3.1631(10)
Sm3 Sn4 2_675 3.1946(12)
Sm3 Sn7 . 3.2336(12)
Sm3 Li1 3_756 3.297(15)
Sm3 Sn1 . 3.3127(12)
Sm3 Sn6 . 3.3317(12)
Sm3 Sn3 . 3.3359(11)
Sm3 Li2 . 3.487(14)
Sm3 Li1 3_656 3.608(15)
Sm3 Sm1 3_656 3.8860(12)
Sm3 Sm1 3_756 3.9606(12)
Sm4 Sn6 3_656 3.1221(11)
Sm4 Sn2 4_467 3.1471(11)
Sm4 Sn1 2_675 3.2449(11)
Sm4 Sn3 1_455 3.2724(14)
Sm4 Sn3 . 3.3095(14)
Sm4 Sn7 2_575 3.3229(11)
Sm4 Sn5 3_656 3.3248(11)
Sm4 Li2 . 3.376(16)
Sm4 Sn4 2_675 3.5244(12)
Sm4 Sm2 2_675 3.9557(12)
Sm4 Sm1 3_656 3.9618(12)
Sm4 Sm2 2_575 3.9858(12)
Sm5 Sn1 3_646 3.1031(11)
Sm5 Sn7 3_646 3.1769(10)
Sm5 Sn2 1_455 3.1848(12)
Sm5 Sn3 4_467 3.2331(13)
Sm5 Sn4 4_466 3.2372(13)
Sm5 Sn5 3_656 3.2981(12)
Sm5 Sn2 . 3.3061(13)
Sm5 Li2 . 3.457(16)
Sm5 Li1 3_656 3.612(14)
Sm5 Li2 4_467 3.650(15)
Sm5 Sm4 4_467 4.0065(11)
Sm5 Sm1 1_455 4.0225(11)
Sn1 Sn7 1_655 2.9714(12)
Sn1 Sn6 . 2.9774(11)
Sn1 Li1 3_756 2.998(14)
Sn1 Sm5 3_656 3.1031(10)
Sn1 Sn7 . 3.1971(13)
Sn1 Sm4 2_674 3.2449(11)
Sn1 Sm1 3_756 3.2988(11)
Sn1 Sm2 4_566 3.3670(11)
Sn2 Li2 . 2.965(15)
Sn2 Li2 4_567 2.998(15)
Sn2 Sn5 3_756 3.0132(11)
Sn2 Sm4 4_567 3.1471(11)
Sn2 Li1 3_756 3.160(15)
Sn2 Sm5 1_655 3.1848(12)
Sn3 Sn5 3_756 2.9301(12)
Sn3 Sn4 2_675 2.9621(10)
Sn3 Li2 . 2.980(16)
Sn3 Sm5 4_567 3.2331(13)
Sn3 Sm4 1_655 3.2724(14)
Sn3 Sm2 2_675 3.3223(13)
Sn3 Sm1 3_756 3.5247(12)
Sn4 Li1 2_664 2.878(15)
Sn4 Sn6 4_566 2.9154(12)
Sn4 Sn3 2_674 2.9621(10)
Sn4 Sm3 2_674 3.1946(12)
Sn4 Sm5 4_566 3.2372(13)
Sn4 Sm1 4_466 3.2457(14)
Sn4 Sm1 4_566 3.3068(14)
Sn4 Sm4 2_674 3.5243(12)
Sn5 Li1 . 2.722(14)
Sn5 Li2 2_664 2.870(14)
Sn5 Sn3 3_746 2.9301(12)
Sn5 Li2 3_646 3.013(15)
Sn5 Sn2 3_746 3.0131(11)
Sn5 Sm3 3_646 3.1007(12)
Sn5 Sm5 3_646 3.2980(12)
Sn5 Sm4 3_646 3.3249(11)
Sn6 Sn4 4_466 2.9154(12)
Sn6 Sn7 . 3.0917(11)
Sn6 Sm4 3_646 3.1221(11)
Sn6 Sm2 4_566 3.2103(12)
Sn6 Li1 3_756 3.302(15)
Sn6 Sm2 4_466 3.5640(13)
Sn7 Sn1 1_455 2.9713(12)
Sn7 Sm5 3_656 3.1770(10)
Sn7 Li1 3_656 3.181(15)
Sn7 Sm4 2_574 3.3230(11)
Sn7 Sm2 4_466 3.3279(11)
Sn7 Sm1 3_656 3.3542(11)
Li1 Sn4 2_665 2.878(15)
Li1 Sn1 3_746 2.998(14)
Li1 Sn2 3_746 3.160(14)
Li1 Sn7 3_646 3.182(15)
Li1 Sm3 3_746 3.297(15)
Li1 Sn6 3_746 3.302(15)
Li1 Sm2 2_665 3.317(14)
Li1 Sm1 3_746 3.498(15)
Li1 Sm3 3_646 3.608(15)
Li1 Sm5 3_646 3.612(14)
Li2 Sn5 2_665 2.870(14)
Li2 Sn2 4_467 2.998(15)
Li2 Sn5 3_656 3.013(15)
Li2 Sm5 4_567 3.650(15)
